data_2202132
loop_
_publ_author_name
'Scholz, Stefan'
'Lerner, Hans-Wolfram'
'Bolte, Michael'

_publ_section_title
;
 Tribromo(tetrahydrofuran)aluminium(III)
;
_journal_issue 5
_journal_name_full 'Acta Crystallographica Section E'
_journal_page_first m289
_journal_page_last m290
_journal_paper_doi 10.1107/S1600536803008614
_journal_volume 59
_journal_year 2003
_chemical_formula_iupac '[Al Br3 (C4 H8 O)]'
_chemical_formula_moiety 'C4 H8 Al Br3 O'
_chemical_formula_sum 'C4 H8 Al Br3 O'
_chemical_formula_weight 338.81
_chemical_name_systematic ?
_space_group_IT_number 11
_symmetry_cell_setting monoclinic
_symmetry_space_group_name_Hall '-P 2yb'
_symmetry_space_group_name_H-M 'P 1 21/m 1'
_atom_sites_solution_hydrogens geom
_atom_sites_solution_primary direct
_atom_sites_solution_secondary difmap
_audit_creation_method SHELXL-97
_cell_angle_alpha 90.00
_cell_angle_beta 106.971(13)
_cell_angle_gamma 90.00
_cell_formula_units_Z 2
_cell_length_a 6.3475(11)
_cell_length_b 10.779(2)
_cell_length_c 7.4326(12)
_cell_measurement_reflns_used 4175
_cell_measurement_temperature 100(2)
_cell_measurement_theta_max 25.22
_cell_measurement_theta_min 2.14
_cell_volume 486.39(15)
_computing_cell_refinement X-AREA
_computing_data_collection 'X-AREA (Stoe & Cie, 2001)'
_computing_data_reduction X-AREA
_computing_molecular_graphics 'XP in SHELXTL-Plus (Sheldrick, 1991)'
_computing_structure_refinement 'SHELXL97 (Sheldrick, 1997) '
_computing_structure_solution 'SHELXS97 (Sheldrick, 1997) '
_diffrn_ambient_temperature 100(2)
_diffrn_measured_fraction_theta_full 1.000
_diffrn_measured_fraction_theta_max 1.000
_diffrn_measurement_device_type 'Stoe IPDS-II two-circle'
_diffrn_measurement_method \w
_diffrn_radiation_monochromator graphite
_diffrn_radiation_source 'fine-focus sealed tube'
_diffrn_radiation_type MoK\a
_diffrn_radiation_wavelength 0.71073
_diffrn_reflns_av_R_equivalents 0.0815
_diffrn_reflns_av_sigmaI/netI 0.0568
_diffrn_reflns_limit_h_max 7
_diffrn_reflns_limit_h_min -7
_diffrn_reflns_limit_k_max 12
_diffrn_reflns_limit_k_min -12
_diffrn_reflns_limit_l_max 8
_diffrn_reflns_limit_l_min -8
_diffrn_reflns_number 4060
_diffrn_reflns_theta_full 25.07
_diffrn_reflns_theta_max 25.07
_diffrn_reflns_theta_min 2.87
_diffrn_standards_decay_% 0
_diffrn_standards_interval_time 0
_diffrn_standards_number 0
_exptl_absorpt_coefficient_mu 12.464
_exptl_absorpt_correction_T_max 0.546
_exptl_absorpt_correction_T_min 0.302
_exptl_absorpt_correction_type multi-scan
_exptl_absorpt_process_details '(MULABS; Spek, 1990; Blessing, 1995)'
_exptl_crystal_colour colourless
_exptl_crystal_density_diffrn 2.313
_exptl_crystal_density_method 'not measured'
_exptl_crystal_description plate
_exptl_crystal_F_000 316
_exptl_crystal_size_max 0.12
_exptl_crystal_size_mid 0.08
_exptl_crystal_size_min 0.05
_refine_diff_density_max 1.067
_refine_diff_density_min -1.815
_refine_ls_extinction_method none
_refine_ls_goodness_of_fit_ref 1.110
_refine_ls_hydrogen_treatment constr
_refine_ls_matrix_type full
_refine_ls_number_parameters 55
_refine_ls_number_reflns 918
_refine_ls_number_restraints 2
_refine_ls_restrained_S_all 1.109
_refine_ls_R_factor_all 0.0804
_refine_ls_R_factor_gt 0.0575
_refine_ls_shift/su_max <0.001
_refine_ls_shift/su_mean 0.000
_refine_ls_structure_factor_coef Fsqd
_refine_ls_weighting_details 'calc w = 1/[\s^2^(Fo^2^)+(0.0137P)^2^+5.1770P] where P = (Fo^2^+2Fc^2^)/3'
_refine_ls_weighting_scheme calc
_refine_ls_wR_factor_gt 0.1024
_refine_ls_wR_factor_ref 0.1100
_reflns_number_gt 714
_reflns_number_total 918
_reflns_threshold_expression I>2\s(I)
_cod_data_source_file ob6237.cif
_cod_data_source_block I
_cod_depositor_comments
;
The following automatic conversions were performed:
'_symmetry_cell_setting' value 'Monoclinic' changed to 'monoclinic'
according to '/home/saulius/struct/CIF-dictionaries/cif_core.dic'
dictionary named 'cif_core.dic' version 2.4.1 from 2010-06-29.

Automatic conversion script
Id: cif_fix_enum 1527 2010-12-29 10:47:43Z saulius 

The following automatic conversions were performed:

'_symmetry_cell_setting' value 'Monoclinic' changed to 'monoclinic'
according to /home/saulius/struct/CIF-dictionaries/cif_core.dic
dictionary named 'cif_core.dic' version 2.4.1 from 2010-06-29.

Automatic conversion script
Id: cif_fix_values 1715 2011-07-08 13:25:40Z adriana 
;
_cod_original_sg_symbol_H-M 'P 21/m'
_cod_database_code 2202132
_cod_database_fobs_code 2202132

loop_
_symmetry_equiv_pos_as_xyz
'x, y, z'
'-x, y+1/2, -z'
'-x, -y, -z'
'x, -y-1/2, z'

loop_
_atom_site_label
_atom_site_fract_x
_atom_site_fract_y
_atom_site_fract_z
_atom_site_U_iso_or_equiv
_atom_site_adp_type
_atom_site_calc_flag
_atom_site_refinement_flags
_atom_site_occupancy
_atom_site_disorder_assembly
_atom_site_disorder_group
_atom_site_type_symbol
Al1 0.5779(6) 0.2500 0.3861(5) 0.0241(8) Uani d S 1 . . Al
Br1 0.2463(2) 0.2500 0.4424(2) 0.0523(5) Uani d S 1 . . Br
Br2 0.63120(18) 0.07473(13) 0.23733(18) 0.0650(5) Uani d . 1 . . Br
O1 0.7882(12) 0.2500 0.6136(11) 0.0265(19) Uani d S 1 . . O
C1 0.8720(17) 0.1368(9) 0.7279(14) 0.041(2) Uani d D 1 . . C
H1A 0.7532 0.0949 0.7664 0.049 Uiso calc R 1 A 1 H
H1B 0.9371 0.0774 0.6575 0.049 Uiso calc R 1 A 1 H
C2 1.043(6) 0.188(5) 0.894(4) 0.068(17) Uani d PD 0.50 . 1 C
H2A 1.1881 0.1897 0.8691 0.082 Uiso d PR 0.50 . 1 H
H2B 1.0539 0.1372 1.0069 0.082 Uiso d PR 0.50 . 1 H
C2' 0.980(7) 0.179(4) 0.923(4) 0.058(13) Uani d PD 0.50 . 2 C
H2'A 1.1091 0.1275 0.9870 0.070 Uiso d PR 0.50 . 2 H
H2'B 0.8732 0.1783 0.9972 0.070 Uiso d PR 0.50 . 2 H

loop_
_atom_site_aniso_label
_atom_site_aniso_U_11
_atom_site_aniso_U_22
_atom_site_aniso_U_33
_atom_site_aniso_U_12
_atom_site_aniso_U_13
_atom_site_aniso_U_23
Al1 0.0196(16) 0.0272(19) 0.0226(18) 0.000 0.0018(14) 0.000
Br1 0.0198(6) 0.1072(15) 0.0310(8) 0.000 0.0088(5) 0.000
Br2 0.0412(6) 0.0687(8) 0.0655(8) 0.0231(6) -0.0152(5) -0.0438(7)
O1 0.020(4) 0.027(5) 0.028(5) 0.000 0.000(3) 0.000
C1 0.045(6) 0.039(6) 0.037(6) 0.010(5) 0.010(5) 0.011(5)
C2 0.07(2) 0.11(3) 0.004(10) 0.05(2) -0.014(15) -0.003(13)
C2' 0.08(2) 0.044(18) 0.05(2) 0.029(16) 0.021(16) -0.004(15)

loop_
_atom_type_symbol
_atom_type_description
_atom_type_scat_dispersion_real
_atom_type_scat_dispersion_imag
_atom_type_scat_source
C C 0.0033 0.0016 'International Tables Vol C Tables 4.2.6.8 and 6.1.1.4'
H H 0.0000 0.0000 'International Tables Vol C Tables 4.2.6.8 and 6.1.1.4'
Al Al 0.0645 0.0514 'International Tables Vol C Tables 4.2.6.8 and 6.1.1.4'
Br Br -0.2901 2.4595 'International Tables Vol C Tables 4.2.6.8 and 6.1.1.4'
O O 0.0106 0.0060 'International Tables Vol C Tables 4.2.6.8 and 6.1.1.4'

loop_
_geom_angle_atom_site_label_1
_geom_angle_atom_site_label_2
_geom_angle_atom_site_label_3
_geom_angle_site_symmetry_1
_geom_angle_site_symmetry_3
_geom_angle
_geom_angle_publ_flag
O1 Al1 Br1 . . 107.3(3) y
O1 Al1 Br2 . 4_565 106.24(17) ?
Br1 Al1 Br2 . 4_565 111.72(10) ?
O1 Al1 Br2 . . 106.24(17) y
Br1 Al1 Br2 . . 111.72(10) y
Br2 Al1 Br2 4_565 . 113.13(18) y
C1 O1 C1 . 4_565 109.6(9) ?
C1 O1 Al1 . . 124.8(5) ?
C1 O1 Al1 4_565 . 124.8(5) ?
C2' C1 O1 . . 106.8(19) ?
C2 C1 O1 . . 103(2) ?
C2' C1 H1A . . 91.8 ?
C2 C1 H1A . . 111.2 ?
O1 C1 H1A . . 111.2 ?
C2' C1 H1B . . 124.8 ?
C2 C1 H1B . . 111.2 ?
O1 C1 H1B . . 111.2 ?
H1A C1 H1B . . 109.2 ?
C1 C2 C2' . 4_565 108(3) ?
C1 C2 H2A . . 110.1 ?
C2' C2 H2A 4_565 . 108.1 ?
C1 C2 H2B . . 110.3 ?
C2' C2 H2B 4_565 . 110.9 ?
H2A C2 H2B . . 109.2 ?
C1 C2 H2'A . . 113.7 ?
C2' C2 H2'A 4_565 . 128.2 ?
C1 C2' C2 . 4_565 102(3) ?
C1 C2' H2'A . . 111.9 ?
C2 C2' H2'A 4_565 . 112.7 ?
C1 C2' H2'B . . 110.0 ?
C2 C2' H2'B 4_565 . 110.1 ?
H2'A C2' H2'B . . 109.5 ?

loop_
_geom_bond_atom_site_label_1
_geom_bond_atom_site_label_2
_geom_bond_site_symmetry_2
_geom_bond_distance
_geom_bond_publ_flag
Al1 O1 . 1.823(8) y
Al1 Br1 . 2.262(4) y
Al1 Br2 4_565 2.264(2) ?
Al1 Br2 . 2.264(2) y
O1 C1 . 1.494(10) ?
O1 C1 4_565 1.494(10) ?
C1 C2' . 1.49(2) ?
C1 C2 . 1.49(2) ?
C1 H1A . 0.9900 ?
C1 H1B . 0.9900 ?
C2 C2' 4_565 1.51(4) ?
C2 H2A . 0.9900 ?
C2 H2B . 0.9900 ?
C2' C2 4_565 1.51(4) ?
C2' H2'A . 0.9900 ?
C2' H2'B . 0.9900 ?

loop_
_geom_torsion_atom_site_label_1
_geom_torsion_atom_site_label_2
_geom_torsion_atom_site_label_3
_geom_torsion_atom_site_label_4
_geom_torsion_site_symmetry_1
_geom_torsion_site_symmetry_3
_geom_torsion_site_symmetry_4
_geom_torsion
Br1 Al1 O1 C1 . . . 84.2(8)
Br2 Al1 O1 C1 4_565 . . -156.1(7)
Br2 Al1 O1 C1 . . . -35.4(9)
Br1 Al1 O1 C1 . . 4_565 -84.2(8)
Br2 Al1 O1 C1 4_565 . 4_565 35.4(9)
Br2 Al1 O1 C1 . . 4_565 156.1(7)
C1 O1 C1 C2' 4_565 . . 9(2)
Al1 O1 C1 C2' . . . -161(2)
C1 O1 C1 C2 4_565 . . -12(2)
Al1 O1 C1 C2 . . . 178(2)
C2' C1 C2 C2' . . 4_565 -77(10)
O1 C1 C2 C2' . . 4_565 28(4)
C2 C1 C2' C2 . . 4_565 56(10)
O1 C1 C2' C2 . . 4_565 -25(4)
C1 C2 C2' C1 . 4_565 4_565 -33(5)
C1 C2' C2 C1 . 4_565 4_565 33(5)
